data_7718943
loop_
_publ_author_name
'Clutterbuck, Katelyn M.'
'Windsor, Hunter J.'
'D'Alessandro, Deanna M'
'Lakhwani, Girish'

_publ_section_title
;
 Photoswitching chiroptical response in camphorate-based chiral
 metal-organic frameworks.
;
_journal_issue 28
_journal_name_full 'Dalton transactions (Cambridge, England : 2003)'
_journal_page_first 11089
_journal_page_last 11094
_journal_paper_doi 10.1039/d5dt00814j
_journal_volume 54
_journal_year 2025
_chemical_absolute_configuration ad
_chemical_formula_moiety 'C22 H20 N2 O6 Zn, 3.325[C3H7NO]'
_chemical_formula_sum 'C31.98 H43.28 N5.33 O9.33 Zn'
_chemical_formula_weight 717.03
_space_group_crystal_system orthorhombic
_space_group_IT_number 18
_space_group_name_Hall 'P 2 2ab'
_space_group_name_H-M_alt 'P 21 21 2'
_atom_sites_solution_hydrogens geom
_atom_sites_solution_primary dual
_audit_creation_date 2025-05-14
_audit_creation_method
;
Olex2 1.5
(compiled 2024.02.16 svn.r378c4104 for OlexSys, GUI svn.r6928)
;
_audit_update_record
;
2025-05-30 deposited with the CCDC.	2025-06-10 downloaded from the CCDC.
;
_cell_angle_alpha 90
_cell_angle_beta 90
_cell_angle_gamma 90
_cell_formula_units_Z 4
_cell_length_a 13.2755(5)
_cell_length_b 13.2994(5)
_cell_length_c 22.3069(10)
_cell_measurement_reflns_used 3371
_cell_measurement_temperature 150.00(10)
_cell_measurement_theta_max 58.8970
_cell_measurement_theta_min 1.9880
_cell_volume 3938.4(3)
_computing_cell_refinement 'CrysAlisPro 1.171.43.112a (Rigaku OD, 2024)'
_computing_data_collection 'CrysAlisPro system (CCD 43.137a 64-bit (release 10-09-2024))'
_computing_data_reduction 'CrysAlisPro 1.171.43.112a (Rigaku OD, 2024)'
_computing_molecular_graphics 'Olex2 1.5 (Dolomanov et al., 2009)'
_computing_publication_material 'Olex2 1.5 (Dolomanov et al., 2009)'
_computing_structure_refinement 'SHELXL 2019/3 (Sheldrick, 2015)'
_computing_structure_solution 'SHELXT 2018/2 (Sheldrick, 2018)'
_diffrn_ambient_environment N~2~
_diffrn_ambient_temperature 150.00(10)
_diffrn_detector 'Hybrid Pixel Array Detector'
_diffrn_detector_area_resol_mean 10.0000
_diffrn_detector_type HyPix
_diffrn_measured_fraction_theta_full 0.986
_diffrn_measured_fraction_theta_max 0.986
_diffrn_measurement_details
;
List of Runs (angles in degrees, time in seconds):

  # Type    Start    End  Width  t~exp~   \w     \q     \k     \f   Frames
#--------------------------------------------------------------------------
  1  \w    -38.00  53.00   0.50    1.47    --    0.00  60.00 -77.00  182
  2  \w    -18.00   7.00   0.50    1.47    --    0.00 -70.00 -70.00   50
  3  \w     -7.00  18.00   0.50    1.47    --    0.00  70.00  60.00   50
  4  \w    -17.00   8.00   0.50    5.88    --   45.00 -60.00 143.00   50
  5  \w     38.00  69.00   0.50    5.88    --   45.00 -70.00 -70.00   62
  6  \w     45.00  82.00   0.50    5.88    --   45.00 -97.00  47.00   74
  7  \w     28.00  60.00   0.50    5.88    --   45.00  60.00 -77.00   64
  8  \w    -67.00 -41.00   0.50    5.88    --  -51.50  97.00 155.00   52
  9  \w    -44.00  24.00   0.50    5.88    --  -51.50  60.00 -77.00  136
 10  \w    -48.00  14.00   0.50    5.88    --  -51.50  70.00  60.00  124
 11  \w   -152.00-126.00   0.50    5.88    -- -103.00 -97.00  47.00   52
 12  \w   -157.00-121.00   0.50    5.88    -- -103.00 -70.00 -70.00   72
 13  \w    -83.00 -57.00   0.50    5.88    -- -103.00  97.00 155.00   52
 14  \w   -144.00 -81.00   0.50    5.88    -- -103.00 -60.00 143.00  126
 15  \w    -54.00 -24.00   0.50    5.88    -- -103.00  70.00  60.00   60
 16  \w    -50.00 -16.00   0.50    5.88    --   45.00 -19.00  90.00   68
 17  \w    -47.00 -15.00   0.50    5.88    --   45.00 -19.00  30.00   64
 18  \w    -49.00 -19.00   0.50    5.88    --   45.00 -19.00-180.00   60
 19  \w   -130.00 -80.00   0.50    5.88    --  -51.50 -57.00-180.00  100
 20  \w    -55.00 -18.00   0.50    5.88    --  -51.50 -57.00-150.00   74
 21  \w   -170.00-109.00   0.50    5.88    -- -103.00 -99.00-120.00  122
 22  \w    -53.00 -21.00   0.50    5.88    -- -103.00  77.00-120.00   64
 23  \w   -144.00-109.00   0.50    5.88    -- -103.00 -77.00-150.00   70
 24  \w   -146.00 -55.00   0.50    5.88    -- -103.00 -38.00 150.00  182
 25  \w   -111.00 -85.00   0.50    5.88    -- -103.00 -19.00 -90.00   52
 26  \w   -145.00-115.00   0.50    5.88    -- -103.00 -60.00  68.58   60
 27  \w   -106.00 -81.00   0.50    5.88    -- -103.00 -60.00  68.58   50
 28  \w    -77.00 -51.00   0.50    5.88    -- -103.00 126.00  90.00   52
 29  \w   -165.00-101.00   0.50    5.88    -- -103.00 -99.00  60.00  128
 30  \w   -172.00 -80.00   0.50    5.88    -- -103.00 -57.00 -90.00  184
 31  \w   -170.00-119.00   0.50    5.88    -- -103.00 -87.00-159.30  102
 32  \w   -174.00-130.00   0.50    5.88    -- -103.00 -99.00  30.00   88
 33  \w    -98.00 -72.00   0.50    5.88    -- -103.00 -38.00 -30.00   52
 34  \w    -77.00 -23.00   0.50    5.88    -- -103.00 126.00-120.00  108
 35  \w   -129.00 -87.00   0.50    5.88    -- -103.00-126.00  90.00   84
 36  \w   -104.00 -78.00   0.50    5.88    -- -103.00 -19.00 -60.00   52
 37  \w   -143.00-109.00   0.50    5.88    -- -103.00 -77.00  30.00   68
 38  \w   -163.00-128.00   0.50    5.88    -- -103.00 -99.00   0.00   70
 39  \w   -168.00-139.00   0.50    5.88    -- -103.00 -92.00 -16.78   58
 40  \w   -146.00-120.00   0.50    5.88    -- -103.00 -38.00 -30.00   52
 41  \w   -149.00-108.00   0.50    5.88    -- -103.00 -77.00  60.00   82
 42  \w   -144.00-112.00   0.50    5.88    -- -103.00 -77.00-180.00   64
 43  \w   -123.00 -97.00   0.50    5.88    -- -103.00 -57.00-150.00   52
 44  \w   -167.00-142.00   0.50    5.88    -- -103.00 -38.00-120.00   50
 45  \w   -151.00-126.00   0.50    5.88    -- -103.00 -38.00  30.00   50
 46  \w   -172.00-104.00   0.50    5.88    -- -103.00 -99.00 -30.00  136
 47  \w   -174.00-129.00   0.50    5.88    -- -103.00 -82.00-164.21   90
;
_diffrn_measurement_device 'four-circle diffractometer'
_diffrn_measurement_device_type 'ROD, Synergy Custom DW system, HyPix'
_diffrn_measurement_method '\w scans'
_diffrn_orient_matrix_type 'CrysAlisPro convention (1999,Acta A55,543-557)'
_diffrn_orient_matrix_UB_11 -0.0690542000
_diffrn_orient_matrix_UB_12 -0.0906839000
_diffrn_orient_matrix_UB_13 -0.0127195000
_diffrn_orient_matrix_UB_21 -0.0441550000
_diffrn_orient_matrix_UB_22 0.0084631000
_diffrn_orient_matrix_UB_23 0.0636138000
_diffrn_orient_matrix_UB_31 -0.0820998000
_diffrn_orient_matrix_UB_32 0.0715946000
_diffrn_orient_matrix_UB_33 -0.0237261000
_diffrn_radiation_monochromator mirror
_diffrn_radiation_probe x-ray
_diffrn_radiation_type 'Cu K\a'
_diffrn_radiation_wavelength 1.54184
_diffrn_reflns_av_R_equivalents 0.0749
_diffrn_reflns_av_unetI/netI 0.0526
_diffrn_reflns_Laue_measured_fraction_full 0.986
_diffrn_reflns_Laue_measured_fraction_max 0.986
_diffrn_reflns_limit_h_max 12
_diffrn_reflns_limit_h_min -13
_diffrn_reflns_limit_k_max 13
_diffrn_reflns_limit_k_min -13
_diffrn_reflns_limit_l_max 22
_diffrn_reflns_limit_l_min -22
_diffrn_reflns_number 16666
_diffrn_reflns_point_group_measured_fraction_full 0.976
_diffrn_reflns_point_group_measured_fraction_max 0.976
_diffrn_reflns_theta_full 50.425
_diffrn_reflns_theta_max 50.425
_diffrn_reflns_theta_min 3.870
_diffrn_source 'Rotating-anode X-ray tube'
_diffrn_source_type 'Rigaku (Cu) X-ray Source'
_exptl_absorpt_coefficient_mu 1.315
_exptl_absorpt_correction_T_max 1.000
_exptl_absorpt_correction_T_min 0.872
_exptl_absorpt_correction_type gaussian
_exptl_absorpt_process_details
;
CrysAlisPro 1.171.43.112a (Rigaku Oxford Diffraction, 2024)
Numerical absorption correction based on gaussian integration over
a multifaceted crystal model
Empirical absorption correction using spherical harmonics,
implemented in SCALE3 ABSPACK scaling algorithm.
;
_exptl_crystal_colour orange
_exptl_crystal_density_diffrn 1.209
_exptl_crystal_description 'square plate'
_exptl_crystal_F_000 1508
_exptl_crystal_size_max 0.14
_exptl_crystal_size_mid 0.07
_exptl_crystal_size_min 0.03
_refine_diff_density_max 1.167
_refine_diff_density_min -0.882
_refine_diff_density_rms 0.106
_refine_ls_abs_structure_details
;
 Refined as an inversion twin.
;
_refine_ls_abs_structure_Flack 0.19(18)
_refine_ls_extinction_method none
_refine_ls_goodness_of_fit_ref 1.388
_refine_ls_hydrogen_treatment constr
_refine_ls_matrix_type full
_refine_ls_number_parameters 288
_refine_ls_number_reflns 4042
_refine_ls_number_restraints 275
_refine_ls_restrained_S_all 1.418
_refine_ls_R_factor_all 0.1523
_refine_ls_R_factor_gt 0.1168
_refine_ls_shift/su_max 0.000
_refine_ls_shift/su_mean 0.000
_refine_ls_structure_factor_coef Fsqd
_refine_ls_weighting_details 'w=1/[\s^2^(Fo^2^)+(0.2000P)^2^] where P=(Fo^2^+2Fc^2^)/3'
_refine_ls_weighting_scheme calc
_refine_ls_wR_factor_gt 0.3272
_refine_ls_wR_factor_ref 0.3643
_reflns_Friedel_coverage 0.734
_reflns_Friedel_fraction_full 0.963
_reflns_Friedel_fraction_max 0.963
_reflns_number_gt 2636
_reflns_number_total 4042
_reflns_threshold_expression 'I > 2\s(I)'
_cod_data_source_file d5dt00814j2.cif
_cod_data_source_block dmd24_scl0334_kmc15_23_b
_cod_depositor_comments 'Adding full bibliography for 7718943--7718944.cif.'
_cod_database_code 7718943
_shelx_shelxl_version_number 2019/3
_chemical_oxdiff_formula 'C40 H20 N10 O8 Zn2'
_shelx_space_group_comment
;
The symmetry employed for this shelxl refinement is uniquely defined
by the following loop, which should always be used as a source of
symmetry information in preference to the above space-group names.
They are only intended as comments.
;
_shelx_estimated_absorpt_t_max 0.962
_shelx_estimated_absorpt_t_min 0.837
_olex2_refinement_description
;
1. Twinned data refinement
 Scales: 0.81(18)
 0.19(18)
2. Fixed Uiso
 At 1.2 times of:
  All C(H) groups, All C(H,H) groups
 At 1.5 times of:
  All C(H,H,H) groups
3. Restrained distances
 C23-C24 = C22-C23
 1.53 with sigma of 0.01
 C23-C19 = C23-C16
 1.57 with sigma of 0.01
 C17-C16 = C18-C19
 1.54 with sigma of 0.01
 C17-C18
 1.52 with sigma of 0.01
 C21-C20
 2.48 with sigma of 0.01
 C23-C21
 2.59 with sigma of 0.01
 C21-C19
 1.54 with sigma of 0.01
 C20-C19
 1.52 with sigma of 0.01
 O5-C19 = O6-C19
 2.53 with sigma of 0.01
 C24-C22
 2.48 with sigma of 0.01
 C23-C21
 2.59 with sigma of 0.01
 C22-C19
 2.59 with sigma of 0.01
 C24-C19
 2.59 with sigma of 0.01
 C21-C23
 2.59 with sigma of 0.01
 C16-C18 = C17-C19
 2.45 with sigma of 0.01
 O4-C15 \\sim O3-C15 \\sim O6-C20 \\sim O5-C20
 with sigma of 0.01
4. Restrained planarity
 N4, C10, C11_$1, C11, C12_$1, C12
 with sigma of 0.01
 N1, C1, C1_$1, C2_$1, C2, C3
 with sigma of 0.01
5. Rigid body (RIGU) restrains
 O3, O4, O5, O6, C15, C16, C17, C18, C19, C20, C21, C22, C23, C24
 with sigma for 1-2 distances of 0.001 and sigma for 1-3 distances of 0.001
 O1, O2, N1, N2, N3, N4, C1, C2, C3, C4, C5, C6, C7, C8, C9, C10, C11, C12,
 C13, C14
 with sigma for 1-2 distances of 0.001 and sigma for 1-3 distances of 0.001
6.a Ternary CH refined with riding coordinates:
 C16(H16)
6.b Secondary CH2 refined with riding coordinates:
 C17(H17A,H17B), C18(H18A,H18B)
6.c Me refined with riding coordinates:
 C21(H21A,H21B,H21C)
6.d Aromatic/amide H refined with riding coordinates:
 C1(H1), C2(H2), C6(H6), C7(H7), C11(H11), C12(H12)
6.e Idealised Me refined as rotating group:
 C22(H22A,H22B,H22C), C24(H24A,H24B,H24C)
;
_smtbx_masks_special_details
;
A solvent mask was calculated and 532 electrons were 
found in a volume of 2422\%A^3^ in 1 void per unit cell. 
This is consistent with the presence of 
3.325[C3H7NO] per formula unit 
which account for 532 electrons 
per unit cell.
;
_smtbx_masks_void_probe_radius 1.2
_smtbx_masks_void_truncation_radius 1.2
_olex2_submission_special_instructions 'No special instructions were received'
_oxdiff_exptl_absorpt_empirical_details
;
Empirical correction (ABSPACK) includes:
- Absorption correction using spherical harmonics
- Frame scaling
;
_oxdiff_exptl_absorpt_empirical_full_max 2.920
_oxdiff_exptl_absorpt_empirical_full_min 0.426

loop_
_space_group_symop_operation_xyz
'x, y, z'
'-x, -y, z'
'-x+1/2, y+1/2, -z'
'x+1/2, -y+1/2, -z'

loop_
_atom_site_label
_atom_site_type_symbol
_atom_site_fract_x
_atom_site_fract_y
_atom_site_fract_z
_atom_site_U_iso_or_equiv
_atom_site_adp_type
_atom_site_occupancy
_atom_site_site_symmetry_order
_atom_site_calc_flag
_atom_site_refinement_flags_posn
_atom_site_refinement_flags_adp
_atom_site_refinement_flags_occupancy
_atom_site_disorder_assembly
_atom_site_disorder_group
Zn1 Zn 0.500000 0.500000 0.44021(12) 0.0834(11) Uani 1 2 d S T P . .
Zn2 Zn 0.500000 0.500000 0.56917(12) 0.0777(11) Uani 1 2 d S T P . .
O1 O 0.6549(13) 0.5674(18) 0.1615(7) 0.192(9) Uani 1 1 d . . . . .
O2 O 0.6506(16) 0.564(2) -0.1548(8) 0.235(12) Uani 1 1 d . . . . .
O3 O 0.5214(10) 0.6505(8) 0.4548(5) 0.100(3) Uani 1 1 d D . . . .
O4 O 0.5450(9) 0.6420(10) 0.5548(5) 0.104(4) Uani 1 1 d D . . . .
O5 O 0.8545(7) 0.9737(9) 0.5440(5) 0.102(4) Uani 1 1 d D . . . .
O6 O 0.8554(8) 0.9578(10) 0.4453(5) 0.114(4) Uani 1 1 d D . . . .
N1 N 0.500000 0.500000 0.3481(9) 0.118(6) Uani 1 2 d S T P . .
N2 N 0.500000 0.500000 0.1632(10) 0.134(6) Uani 1 2 d S T P . .
N3 N 0.500000 0.500000 -0.1522(10) 0.151(8) Uani 1 2 d S T P . .
N4 N 0.500000 0.500000 -0.3387(9) 0.105(5) Uani 1 2 d S T P . .
C1 C 0.5070(18) 0.4177(16) 0.3169(8) 0.129(6) Uani 1 1 d . . . . .
H1 H 0.512162 0.355615 0.337797 0.155 Uiso 1 1 calc R U . . .
C2 C 0.5073(18) 0.4159(18) 0.2580(8) 0.144(7) Uani 1 1 d . . . . .
H2 H 0.512831 0.352923 0.238237 0.172 Uiso 1 1 calc R U . . .
C3 C 0.500000 0.500000 0.2246(13) 0.136(8) Uani 1 2 d S T P . .
C4 C 0.585(2) 0.539(2) 0.1313(11) 0.155(10) Uani 1 1 d . . . . .
C5 C 0.5841(19) 0.541(2) 0.0681(10) 0.148(9) Uani 1 1 d . . . . .
C6 C 0.666(2) 0.566(3) 0.0350(10) 0.200(15) Uani 1 1 d . . . . .
H6 H 0.726563 0.582837 0.055316 0.240 Uiso 1 1 calc R U . . .
C7 C 0.665(2) 0.570(3) -0.0276(10) 0.207(16) Uani 1 1 d . . . . .
H7 H 0.722050 0.592674 -0.049305 0.248 Uiso 1 1 calc R U . . .
C8 C 0.578(2) 0.538(3) -0.0576(10) 0.175(13) Uani 1 1 d . . . . .
C9 C 0.579(2) 0.538(3) -0.1208(11) 0.171(12) Uani 1 1 d . . . . .
C10 C 0.500000 0.500000 -0.2160(13) 0.154(9) Uani 1 2 d S T P . .
C11 C 0.520(2) 0.418(2) -0.2470(9) 0.185(13) Uani 1 1 d . . . . .
H11 H 0.535267 0.356820 -0.226391 0.222 Uiso 1 1 calc R U . . .
C12 C 0.520(2) 0.4189(19) -0.3088(9) 0.163(11) Uani 1 1 d . . . . .
H12 H 0.534637 0.358710 -0.330024 0.195 Uiso 1 1 calc R U . . .
C13 C 0.500000 0.500000 -0.0257(14) 0.136(9) Uani 1 2 d S T P . .
C14 C 0.500000 0.500000 0.0344(13) 0.151(11) Uani 1 2 d S T P . .
C15 C 0.5452(11) 0.6867(12) 0.5046(6) 0.091(3) Uani 1 1 d D . . . .
C16 C 0.5738(9) 0.7943(11) 0.4964(8) 0.116(4) Uani 1 1 d D . . . .
H16 H 0.534361 0.823719 0.462416 0.139 Uiso 1 1 calc R U . . .
C17 C 0.5538(13) 0.8550(15) 0.5536(8) 0.148(7) Uani 1 1 d D . . . .
H17A H 0.548647 0.810250 0.588963 0.177 Uiso 1 1 calc R U . . .
H17B H 0.491037 0.894702 0.550060 0.177 Uiso 1 1 calc R U . . .
C18 C 0.6476(15) 0.9250(15) 0.5584(7) 0.147(6) Uani 1 1 d D . . . .
H18A H 0.627207 0.993687 0.570392 0.176 Uiso 1 1 calc R U . . .
H18B H 0.695767 0.898637 0.588467 0.176 Uiso 1 1 calc R U . . .
C19 C 0.6952(7) 0.9260(8) 0.4964(5) 0.112(3) Uani 1 1 d D . . . .
C20 C 0.8093(9) 0.9557(11) 0.4945(5) 0.099(3) Uani 1 1 d D . . . .
C21 C 0.6436(14) 0.9853(12) 0.4436(9) 0.171(8) Uani 1 1 d D . . . .
H21A H 0.684098 0.977900 0.407151 0.256 Uiso 1 1 calc R U . . .
H21B H 0.575996 0.958202 0.436646 0.256 Uiso 1 1 calc R U . . .
H21C H 0.638771 1.056598 0.454244 0.256 Uiso 1 1 calc R U . . .
C22 C 0.6942(17) 0.7845(13) 0.4177(7) 0.155(6) Uani 1 1 d D . . . .
H22A H 0.626517 0.770729 0.402099 0.232 Uiso 1 1 calc R U . . .
H22B H 0.736690 0.724954 0.412249 0.232 Uiso 1 1 calc R U . . .
H22C H 0.723544 0.841366 0.395861 0.232 Uiso 1 1 calc R U . . .
C23 C 0.6874(9) 0.8105(8) 0.4852(8) 0.123(4) Uani 1 1 d D . . . .
C24 C 0.7595(11) 0.7457(9) 0.5179(10) 0.139(6) Uani 1 1 d D . . . .
H24A H 0.810571 0.787649 0.537325 0.208 Uiso 1 1 calc R U . . .
H24B H 0.792260 0.699759 0.489551 0.208 Uiso 1 1 calc R U . . .
H24C H 0.723379 0.706616 0.548286 0.208 Uiso 1 1 calc R U . . .

loop_
_atom_site_aniso_label
_atom_site_aniso_U_11
_atom_site_aniso_U_22
_atom_site_aniso_U_33
_atom_site_aniso_U_23
_atom_site_aniso_U_13
_atom_site_aniso_U_12
Zn1 0.078(2) 0.072(2) 0.100(2) 0.000 0.000 0.001(2)
Zn2 0.0609(17) 0.0733(19) 0.099(2) 0.000 0.000 0.004(2)
O1 0.164(13) 0.29(2) 0.117(9) 0.009(13) -0.011(8) -0.038(15)
O2 0.216(15) 0.35(3) 0.137(11) -0.006(15) 0.030(10) -0.088(19)
O3 0.093(9) 0.068(6) 0.138(7) 0.016(5) 0.001(7) -0.007(6)
O4 0.092(8) 0.087(7) 0.134(7) -0.007(6) -0.003(6) 0.000(6)
O5 0.066(6) 0.091(9) 0.148(7) -0.004(6) 0.015(5) 0.000(6)
O6 0.075(7) 0.117(11) 0.149(7) 0.000(7) -0.010(6) 0.003(7)
N1 0.134(17) 0.101(11) 0.118(11) 0.000 0.000 -0.02(2)
N2 0.144(13) 0.150(18) 0.108(8) 0.000 0.000 0.018(14)
N3 0.180(16) 0.18(2) 0.097(8) 0.000 0.000 -0.015(17)
N4 0.090(13) 0.106(12) 0.118(12) 0.000 0.000 -0.019(17)
C1 0.168(18) 0.106(11) 0.113(7) -0.002(6) -0.012(14) -0.015(16)
C2 0.19(2) 0.131(12) 0.113(7) -0.007(6) -0.012(14) 0.008(18)
C3 0.16(2) 0.144(13) 0.107(8) 0.000 0.000 0.018(19)
C4 0.149(13) 0.20(3) 0.111(7) 0.009(10) -0.007(5) -0.004(15)
C5 0.146(13) 0.19(2) 0.111(7) 0.011(9) -0.006(5) -0.005(14)
C6 0.160(13) 0.33(4) 0.113(7) 0.003(14) -0.006(7) -0.054(19)
C7 0.174(16) 0.33(4) 0.113(7) 0.005(14) -0.004(7) -0.07(2)
C8 0.162(14) 0.26(4) 0.106(7) -0.005(11) 0.000(6) -0.035(18)
C9 0.178(15) 0.23(3) 0.106(7) -0.001(11) 0.004(6) -0.036(18)
C10 0.22(3) 0.147(16) 0.097(8) 0.000 0.000 -0.01(2)
C11 0.30(4) 0.154(16) 0.104(7) -0.002(8) -0.005(16) 0.01(2)
C12 0.26(3) 0.123(13) 0.105(7) 0.000(7) 0.003(16) 0.028(19)
C13 0.137(14) 0.16(2) 0.108(8) 0.000 0.000 0.015(16)
C14 0.139(15) 0.21(3) 0.109(8) 0.000 0.000 -0.003(18)
C15 0.050(7) 0.079(5) 0.144(8) 0.002(5) 0.006(7) 0.011(5)
C16 0.063(5) 0.075(5) 0.210(11) 0.001(6) -0.012(8) 0.003(4)
C17 0.125(10) 0.087(10) 0.232(13) -0.015(9) 0.033(9) -0.024(9)
C18 0.129(11) 0.113(12) 0.199(10) -0.015(8) 0.024(8) -0.036(9)
C19 0.078(5) 0.074(5) 0.183(10) 0.013(7) -0.008(6) 0.001(4)
C20 0.082(5) 0.057(7) 0.157(8) 0.004(8) -0.001(5) 0.007(5)
C21 0.122(13) 0.157(15) 0.234(16) 0.053(17) -0.041(13) 0.018(14)
C22 0.136(15) 0.101(14) 0.228(12) -0.014(10) 0.020(10) -0.005(13)
C23 0.063(5) 0.079(5) 0.228(11) -0.007(7) -0.004(8) 0.004(4)
C24 0.059(7) 0.066(7) 0.291(18) 0.019(11) -0.024(11) -0.016(6)

loop_
_atom_type_symbol
_atom_type_description
_atom_type_scat_dispersion_real
_atom_type_scat_dispersion_imag
_atom_type_scat_source
C C 0.0181 0.0091 'International Tables Vol C Tables 4.2.6.8 and 6.1.1.4'
H H 0.0000 0.0000 'International Tables Vol C Tables 4.2.6.8 and 6.1.1.4'
N N 0.0311 0.0180 'International Tables Vol C Tables 4.2.6.8 and 6.1.1.4'
O O 0.0492 0.0322 'International Tables Vol C Tables 4.2.6.8 and 6.1.1.4'
Zn Zn -1.5491 0.6778 'International Tables Vol C Tables 4.2.6.8 and 6.1.1.4'

loop_
_exptl_crystal_face_index_h
_exptl_crystal_face_index_k
_exptl_crystal_face_index_l
_exptl_crystal_face_perp_dist
-3 -2 -13 0.0111
3 2 13 0.0219
5 -7 0 0.0521
-5 7 2 0.0848
-3 7 -5 0.0767
8 4 0 0.0224
-8 -4 0 0.0335
-1 8 -5 0.0669
0 -8 4 0.0711
2 2 -14 0.0108
-1 -2 14 0.0420

loop_
_geom_angle_atom_site_label_1
_geom_angle_atom_site_label_2
_geom_angle_atom_site_label_3
_geom_angle
_geom_angle_site_symmetry_1
_geom_angle_site_symmetry_3
_geom_angle_publ_flag
O3 Zn1 Zn2 80.8(3) . . ?
O3 Zn1 Zn2 80.8(3) 2_665 . ?
O3 Zn1 O3 161.7(7) 2_665 . ?
O3 Zn1 N1 99.2(3) 2_665 . ?
O3 Zn1 N1 99.2(3) . . ?
O5 Zn1 Zn2 79.8(3) 4_466 . ?
O5 Zn1 Zn2 79.8(3) 3_646 . ?
O5 Zn1 O3 86.3(5) 3_646 2_665 ?
O5 Zn1 O3 90.5(5) 3_646 . ?
O5 Zn1 O3 86.3(5) 4_466 . ?
O5 Zn1 O3 90.5(5) 4_466 2_665 ?
O5 Zn1 O5 159.7(7) 3_646 4_466 ?
O5 Zn1 N1 100.2(3) 3_646 . ?
O5 Zn1 N1 100.2(3) 4_466 . ?
N1 Zn1 Zn2 180.0 . . ?
O4 Zn2 Zn1 80.8(4) 2_665 . ?
O4 Zn2 Zn1 80.8(4) . . ?
O4 Zn2 O4 161.6(7) . 2_665 ?
O4 Zn2 O6 89.8(5) 2_665 3_646 ?
O4 Zn2 O6 87.3(5) 2_665 4_466 ?
O4 Zn2 O6 87.3(5) . 3_646 ?
O4 Zn2 O6 89.8(5) . 4_466 ?
O4 Zn2 N4 99.2(4) 2_665 1_556 ?
O4 Zn2 N4 99.2(4) . 1_556 ?
O6 Zn2 Zn1 80.8(4) 4_466 . ?
O6 Zn2 Zn1 80.8(4) 3_646 . ?
O6 Zn2 O6 161.7(7) 4_466 3_646 ?
O6 Zn2 N4 99.2(4) 4_466 1_556 ?
O6 Zn2 N4 99.2(4) 3_646 1_556 ?
N4 Zn2 Zn1 180.0 1_556 . ?
C15 O3 Zn1 123.6(11) . . ?
C15 O4 Zn2 125.7(11) . . ?
C20 O5 Zn1 129.8(9) . 3_656 ?
C20 O6 Zn2 127.3(10) . 3_656 ?
C1 N1 Zn1 122.3(12) 2_665 . ?
C1 N1 Zn1 122.3(12) . . ?
C1 N1 C1 115(2) . 2_665 ?
C3 N2 C4 119.8(13) . . ?
C3 N2 C4 119.8(13) . 2_665 ?
C4 N2 C4 120(3) 2_665 . ?
C9 N3 C9 118(3) . 2_665 ?
C9 N3 C10 121.1(14) . . ?
C9 N3 C10 121.1(14) 2_665 . ?
C12 N4 Zn2 121.0(13) . 1_554 ?
C12 N4 Zn2 121.0(13) 2_665 1_554 ?
C12 N4 C12 118(3) 2_665 . ?
N1 C1 H1 118.3 . . ?
N1 C1 C2 123(2) . . ?
C2 C1 H1 118.3 . . ?
C1 C2 H2 118.7 . . ?
C1 C2 C3 123(2) . . ?
C3 C2 H2 118.7 . . ?
C2 C3 N2 123.6(14) . . ?
C2 C3 N2 123.6(14) 2_665 . ?
C2 C3 C2 113(3) 2_665 . ?
O1 C4 N2 116(2) . . ?
O1 C4 C5 124(3) . . ?
C5 C4 N2 120(2) . . ?
C4 C5 C14 121(2) . . ?
C4 C5 C14 121(2) . 2_665 ?
C6 C5 C4 123(2) . . ?
C6 C5 C14 115(2) . . ?
C6 C5 C14 115(2) . 2_665 ?
C14 C5 C14 0(2) 2_665 . ?
C5 C6 H6 118.5 . . ?
C5 C6 C7 123(3) . . ?
C7 C6 H6 118.5 . . ?
C6 C7 H7 120.9 . . ?
C6 C7 C8 118(3) . . ?
C8 C7 H7 120.9 . . ?
C7 C8 C9 118(3) . . ?
C13 C8 C7 119(2) . . ?
C13 C8 C9 123(3) . . ?
O2 C9 N3 112(2) . . ?
O2 C9 C8 128(3) . . ?
N3 C9 C8 120(3) . . ?
C11 C10 N3 121.5(16) 2_665 . ?
C11 C10 N3 121.5(16) . . ?
C11 C10 C11 117(3) . 2_665 ?
C10 C11 H11 119.6 . . ?
C10 C11 C12 121(3) . . ?
C12 C11 H11 119.6 . . ?
N4 C12 C11 122(2) . . ?
N4 C12 H12 119.1 . . ?
C11 C12 H12 119.1 . . ?
C8 C13 C8 116(3) 2_665 . ?
C14 C13 C8 121.9(16) . . ?
C14 C13 C8 121.9(16) 2_665 . ?
C14 C13 C8 121.9(16) 2_665 2_665 ?
C14 C13 C8 121.9(16) . 2_665 ?
C14 C13 C14 0.000(1) 2_665 . ?
C5 C14 C5 118(3) . 2_665 ?
C13 C14 C5 121.2(14) . . ?
C13 C14 C5 121.2(14) . 2_665 ?
C14 C14 C5 0(10) 2_665 2_665 ?
C14 C14 C5 0(10) 2_665 . ?
C14 C14 C13 0(10) 2_665 . ?
O3 C15 O4 127.1(16) . . ?
O3 C15 C16 108.9(13) . . ?
O4 C15 C16 124.0(15) . . ?
C15 C16 H16 109.6 . . ?
C15 C16 C17 111.0(14) . . ?
C15 C16 C23 113.7(11) . . ?
C17 C16 H16 109.6 . . ?
C17 C16 C23 103.3(11) . . ?
C23 C16 H16 109.6 . . ?
C16 C17 H17A 111.1 . . ?
C16 C17 H17B 111.1 . . ?
C16 C17 C18 103.5(8) . . ?
H17A C17 H17B 109.0 . . ?
C18 C17 H17A 111.1 . . ?
C18 C17 H17B 111.1 . . ?
C17 C18 H18A 110.6 . . ?
C17 C18 H18B 110.6 . . ?
H18A C18 H18B 108.7 . . ?
C19 C18 C17 105.9(8) . . ?
C19 C18 H18A 110.6 . . ?
C19 C18 H18B 110.6 . . ?
C18 C19 C20 115.3(10) . . ?
C18 C19 C21 120.3(15) . . ?
C18 C19 C23 96.3(11) . . ?
C20 C19 C21 105.9(8) . . ?
C23 C19 C20 108.0(9) . . ?
C23 C19 C21 110.2(8) . . ?
O5 C20 C19 118.6(9) . . ?
O6 C20 O5 121.4(12) . . ?
O6 C20 C19 120.0(9) . . ?
C19 C21 H21A 109.5 . . ?
C19 C21 H21B 109.5 . . ?
C19 C21 H21C 109.5 . . ?
H21A C21 H21B 109.5 . . ?
H21A C21 H21C 109.5 . . ?
H21B C21 H21C 109.5 . . ?
H22A C22 H22B 109.5 . . ?
H22A C22 H22C 109.5 . . ?
H22B C22 H22C 109.5 . . ?
C23 C22 H22A 109.5 . . ?
C23 C22 H22B 109.5 . . ?
C23 C22 H22C 109.5 . . ?
C16 C23 C19 100.1(9) . . ?
C16 C23 C22 100.5(13) . . ?
C22 C23 C19 111.8(9) . . ?
C24 C23 C16 118.1(12) . . ?
C24 C23 C19 116.9(10) . . ?
C24 C23 C22 108.1(10) . . ?
C23 C24 H24A 109.5 . . ?
C23 C24 H24B 109.5 . . ?
C23 C24 H24C 109.5 . . ?
H24A C24 H24B 109.5 . . ?
H24A C24 H24C 109.5 . . ?
H24B C24 H24C 109.5 . . ?

loop_
_geom_bond_atom_site_label_1
_geom_bond_atom_site_label_2
_geom_bond_distance
_geom_bond_site_symmetry_2
_geom_bond_publ_flag
Zn1 Zn2 2.877(4) . ?
Zn1 O3 2.048(11) . ?
Zn1 O3 2.048(11) 2_665 ?
Zn1 O5 1.994(10) 4_466 ?
Zn1 O5 1.994(10) 3_646 ?
Zn1 N1 2.05(2) . ?
Zn2 O4 2.006(13) . ?
Zn2 O4 2.006(13) 2_665 ?
Zn2 O6 2.025(10) 3_646 ?
Zn2 O6 2.025(10) 4_466 ?
Zn2 N4 2.06(2) 1_556 ?
O1 C4 1.20(3) . ?
O2 C9 1.27(3) . ?
O3 C15 1.250(10) . ?
O4 C15 1.268(10) . ?
O5 C20 1.279(10) . ?
O6 C20 1.258(10) . ?
N1 C1 1.30(2) 2_665 ?
N1 C1 1.30(2) . ?
N2 C3 1.37(4) . ?
N2 C4 1.43(3) . ?
N2 C4 1.43(3) 2_665 ?
N3 C9 1.36(3) 2_665 ?
N3 C9 1.36(3) . ?
N3 C10 1.42(4) . ?
N4 C12 1.30(2) 2_665 ?
N4 C12 1.30(2) . ?
C1 H1 0.9500 . ?
C1 C2 1.31(2) . ?
C2 H2 0.9500 . ?
C2 C3 1.35(2) . ?
C4 C5 1.41(3) . ?
C5 C6 1.36(3) . ?
C5 C14 1.45(3) 2_665 ?
C5 C14 1.45(3) . ?
C6 H6 0.9500 . ?
C6 C7 1.40(3) . ?
C7 H7 0.9500 . ?
C7 C8 1.40(3) . ?
C8 C9 1.41(3) . ?
C8 C13 1.35(3) . ?
C10 C11 1.32(3) 2_665 ?
C10 C11 1.32(3) . ?
C11 H11 0.9500 . ?
C11 C12 1.38(3) . ?
C12 H12 0.9500 . ?
C13 C14 1.34(4) . ?
C13 C14 1.34(4) 2_665 ?
C14 C14 0.00(6) 2_665 ?
C15 C16 1.49(2) . ?
C16 H16 1.0000 . ?
C16 C17 1.533(12) . ?
C16 C23 1.544(12) . ?
C17 H17A 0.9900 . ?
C17 H17B 0.9900 . ?
C17 C18 1.559(12) . ?
C18 H18A 0.9900 . ?
C18 H18B 0.9900 . ?
C18 C19 1.520(12) . ?
C19 C20 1.567(11) . ?
C19 C21 1.574(11) . ?
C19 C23 1.559(11) . ?
C21 H21A 0.9800 . ?
C21 H21B 0.9800 . ?
C21 H21C 0.9800 . ?
C22 H22A 0.9800 . ?
C22 H22B 0.9800 . ?
C22 H22C 0.9800 . ?
C22 C23 1.549(12) . ?
C23 C24 1.479(11) . ?
C24 H24A 0.9800 . ?
C24 H24B 0.9800 . ?
C24 H24C 0.9800 . ?

loop_
_geom_torsion_atom_site_label_1
_geom_torsion_atom_site_label_2
_geom_torsion_atom_site_label_3
_geom_torsion_atom_site_label_4
_geom_torsion
_geom_torsion_site_symmetry_1
_geom_torsion_site_symmetry_2
_geom_torsion_site_symmetry_3
_geom_torsion_site_symmetry_4
_geom_torsion_publ_flag
Zn1 O3 C15 O4 -12(2) . . . . ?
Zn1 O3 C15 C16 169.1(9) . . . . ?
Zn1 O5 C20 O6 -4(2) 3_656 . . . ?
Zn1 O5 C20 C19 173.3(8) 3_656 . . . ?
Zn1 N1 C1 C2 -179.9(3) . . . . ?
Zn2 O4 C15 O3 -3(2) . . . . ?
Zn2 O4 C15 C16 176.3(9) . . . . ?
Zn2 O6 C20 O5 -6(2) 3_656 . . . ?
Zn2 O6 C20 C19 176.9(8) 3_656 . . . ?
Zn2 N4 C12 C11 179.97(16) 1_554 . . . ?
O1 C4 C5 C6 6(5) . . . . ?
O1 C4 C5 C14 176(3) . . . . ?
O1 C4 C5 C14 176(3) . . . 2_665 ?
O3 C15 C16 C17 152.3(15) . . . . ?
O3 C15 C16 C23 -91.8(17) . . . . ?
O4 C15 C16 C17 -27(2) . . . . ?
O4 C15 C16 C23 89(2) . . . . ?
N1 C1 C2 C3 -0.2(7) . . . . ?
N2 C4 C5 C6 -173(3) . . . . ?
N2 C4 C5 C14 -3(4) . . . . ?
N2 C4 C5 C14 -3(4) . . . 2_665 ?
N3 C10 C11 C12 179.97(16) . . . . ?
C1 N1 C1 C2 0.1(3) 2_665 . . . ?
C1 C2 C3 N2 -179.9(3) . . . . ?
C1 C2 C3 C2 0.1(3) . . . 2_665 ?
C3 N2 C4 O1 2(3) . . . . ?
C3 N2 C4 C5 -178.7(19) . . . . ?
C4 N2 C3 C2 -109.8(19) 2_665 . . 2_665 ?
C4 N2 C3 C2 70.2(19) 2_665 . . . ?
C4 N2 C3 C2 -109.8(19) . . . . ?
C4 N2 C3 C2 70.2(19) . . . 2_665 ?
C4 N2 C4 O1 -178(3) 2_665 . . . ?
C4 N2 C4 C5 1.3(19) 2_665 . . . ?
C4 C5 C6 C7 -179(3) . . . . ?
C4 C5 C14 C5 1.3(19) . . . 2_665 ?
C4 C5 C14 C13 -178.7(19) . . . . ?
C4 C5 C14 C14 0.00(17) . . . 2_665 ?
C5 C6 C7 C8 -5(6) . . . . ?
C6 C5 C14 C5 172(3) . . . 2_665 ?
C6 C5 C14 C13 -8(3) . . . . ?
C6 C5 C14 C14 0.0(2) . . . 2_665 ?
C6 C7 C8 C9 -178(3) . . . . ?
C6 C7 C8 C13 -4(5) . . . . ?
C7 C8 C9 O2 -1(6) . . . . ?
C7 C8 C9 N3 174(3) . . . . ?
C7 C8 C13 C8 -174(4) . . . 2_665 ?
C7 C8 C13 C14 6(4) . . . 2_665 ?
C7 C8 C13 C14 6(4) . . . . ?
C8 C13 C14 C5 180(2) 2_665 . . . ?
C8 C13 C14 C5 0(2) . . . . ?
C8 C13 C14 C5 180(2) . . . 2_665 ?
C8 C13 C14 C5 0(2) 2_665 . . 2_665 ?
C8 C13 C14 C14 0(100) 2_665 . . 2_665 ?
C8 C13 C14 C14 0(100) . . . 2_665 ?
C9 N3 C9 O2 175(3) 2_665 . . . ?
C9 N3 C9 C8 0(2) 2_665 . . . ?
C9 N3 C10 C11 -78(2) 2_665 . . . ?
C9 N3 C10 C11 102(2) 2_665 . . 2_665 ?
C9 N3 C10 C11 102(2) . . . . ?
C9 N3 C10 C11 -78(2) . . . 2_665 ?
C9 C8 C13 C8 0(2) . . . 2_665 ?
C9 C8 C13 C14 180(2) . . . . ?
C9 C8 C13 C14 180(2) . . . 2_665 ?
C10 N3 C9 O2 -5(3) . . . . ?
C10 N3 C9 C8 180(2) . . . . ?
C10 C11 C12 N4 0.1(3) . . . . ?
C11 C10 C11 C12 -0.03(16) 2_665 . . . ?
C12 N4 C12 C11 -0.03(16) 2_665 . . . ?
C13 C8 C9 O2 -174(3) . . . . ?
C13 C8 C9 N3 1(5) . . . . ?
C14 C5 C6 C7 10(5) . . . . ?
C14 C5 C6 C7 10(5) 2_665 . . . ?
C14 C5 C14 C5 0(100) 2_665 . . 2_665 ?
C14 C5 C14 C13 0(100) 2_665 . . . ?
C14 C13 C14 C5 0(100) 2_665 . . . ?
C14 C13 C14 C5 0(100) 2_665 . . 2_665 ?
C15 C16 C17 C18 138.9(16) . . . . ?
C15 C16 C23 C19 -165.1(12) . . . . ?
C15 C16 C23 C22 80.2(15) . . . . ?
C15 C16 C23 C24 -37.0(19) . . . . ?
C16 C17 C18 C19 18(2) . . . . ?
C17 C16 C23 C19 -44.8(15) . . . . ?
C17 C16 C23 C22 -159.4(13) . . . . ?
C17 C16 C23 C24 83.3(16) . . . . ?
C17 C18 C19 C20 -157.8(15) . . . . ?
C17 C18 C19 C21 73(2) . . . . ?
C17 C18 C19 C23 -44.5(18) . . . . ?
C18 C19 C20 O5 2(2) . . . . ?
C18 C19 C20 O6 179.4(15) . . . . ?
C18 C19 C23 C16 54.2(13) . . . . ?
C18 C19 C23 C22 159.9(14) . . . . ?
C18 C19 C23 C24 -74.7(15) . . . . ?
C20 C19 C23 C16 173.4(11) . . . . ?
C20 C19 C23 C22 -80.9(12) . . . . ?
C20 C19 C23 C24 44.5(14) . . . . ?
C21 C19 C20 O5 137.7(14) . . . . ?
C21 C19 C20 O6 -44.9(18) . . . . ?
C21 C19 C23 C16 -71.4(14) . . . . ?
C21 C19 C23 C22 34.3(15) . . . . ?
C21 C19 C23 C24 159.7(14) . . . . ?
C23 C16 C17 C18 17(2) . . . . ?
C23 C19 C20 O5 -104.3(14) . . . . ?
C23 C19 C20 O6 73.1(16) . . . . ?

loop_
_twin_individual_id
_twin_individual_mass_fraction_refined
1 0.81(18)
2 0.19(18)

loop_
_exptl_oxdiff_crystal_face_indexfrac_h
_exptl_oxdiff_crystal_face_indexfrac_k
_exptl_oxdiff_crystal_face_indexfrac_l
_exptl_oxdiff_crystal_face_x
_exptl_oxdiff_crystal_face_y
_exptl_oxdiff_crystal_face_z
-2.5402 -1.9317 -13.4420 0.5216 -0.7593 0.3892
2.6473 1.8017 13.4340 -0.5171 0.7529 -0.4071
5.4953 -6.6519 -0.3541 0.2282 -0.3215 -0.9190
-5.2542 6.7901 1.5071 -0.2721 0.3853 0.8817
-3.2426 7.4269 -4.9657 -0.3864 -0.1099 0.9158
7.5886 4.0778 0.4698 -0.8998 -0.2707 -0.3422
-7.5423 -4.1653 -0.4085 0.9037 0.2718 0.3307
-0.8850 8.1470 -4.5357 -0.6200 -0.1805 0.7636
0.4815 -8.2021 4.4267 0.6542 0.1909 -0.7318
1.9940 1.9971 -14.0034 -0.1407 -0.9620 0.3115
-0.9938 -1.9969 14.0041 0.0716 0.9178 -0.3936

loop_
_smtbx_masks_void_nr
_smtbx_masks_void_average_x
_smtbx_masks_void_average_y
_smtbx_masks_void_average_z
_smtbx_masks_void_volume
_smtbx_masks_void_count_electrons
_smtbx_masks_void_content
1 -0.665 -0.286 0.000 2422.3 532.5 '13.3 DMF'
